data_7709611
loop_
_publ_author_name
'K\"ogel, Julius F'
'Sorokin, Denis A.'
'Scott, Martin'
'Harms, Klaus'
'Himmel, Daniel'
'Krossing, Ingo'
'Sundermeyer, J\"org'

_publ_section_title
;
 Lewis Acid-Base Adducts of Al(N(C6F5)2)3 and Ga(N(C6F5)2)3 -- Structural
 Features and Adduct Formation Enthalpies
;
_journal_name_full 'Dalton Transactions'
_journal_paper_doi 10.1039/D2DT00003B
_journal_year 2022
_chemical_formula_moiety '2(C38 H3 Al F30 N4), C7 H8 '
_chemical_formula_sum 'C83 H14 Al2 F60 N8'
_chemical_formula_weight 2316.98
_chemical_name_systematic 'Al(N(C6F5)2)3 x MeCN'
_chemical_properties_physical Air-sensitive,Moisture-sensitive,Moisture-sensitive
_space_group_IT_number 2
_space_group_name_Hall '-P 1'
_space_group_name_H-M_alt 'P -1'
_symmetry_cell_setting triclinic
_symmetry_space_group_name_Hall '-P 1'
_symmetry_space_group_name_H-M 'P -1'
_atom_sites_solution_hydrogens geom
_atom_sites_solution_primary direct
_atom_sites_solution_secondary difmap
_audit_block_doi 10.5517/ccdc.csd.cc25jrhz
_audit_creation_method SHELXL-97
_audit_update_record
;
2022-02-06 deposited with the CCDC.	2022-02-25 downloaded from the CCDC.
;
_cell_angle_alpha 84.728(13)
_cell_angle_beta 71.409(14)
_cell_angle_gamma 71.218(13)
_cell_formula_units_Z 1
_cell_length_a 11.5512(14)
_cell_length_b 13.7744(15)
_cell_length_c 14.3749(17)
_cell_measurement_reflns_used 8000
_cell_measurement_temperature 193(2)
_cell_measurement_theta_max 26
_cell_measurement_theta_min 2
_cell_volume 2052.3(5)
_computing_cell_refinement 'STOE CELL'
_computing_data_collection 'STOE EXPOSE'
_computing_data_reduction 'STOE INTEGRATE'
_computing_molecular_graphics
;
K. Brandenburg, H. Putz:
Diamond - Crystal and Molecular Structure Visualization v3.2i,
Crystal Impact GbR, Bonn, Germany, 2012
;
_computing_publication_material 'WinGX publication routines (Farrugia, 1999)'
_computing_structure_refinement 'SHELXL-97 (Sheldrick, 2008)'
_computing_structure_solution 'SHELXS-97 (Sheldrick, 1997)'
_diffrn_ambient_temperature 193(2)
_diffrn_measured_fraction_theta_full 0.940
_diffrn_measured_fraction_theta_max 0.932
_diffrn_measurement_device_type 'STOE IPDS'
_diffrn_measurement_method 'rotation method'
_diffrn_radiation_monochromator graphite
_diffrn_radiation_source 'fine-focus sealed tube'
_diffrn_radiation_type MoK\a
_diffrn_radiation_wavelength 0.71073
_diffrn_reflns_av_R_equivalents 0.0385
_diffrn_reflns_av_sigmaI/netI 0.0410
_diffrn_reflns_limit_h_max 14
_diffrn_reflns_limit_h_min -14
_diffrn_reflns_limit_k_max 16
_diffrn_reflns_limit_k_min -16
_diffrn_reflns_limit_l_max 17
_diffrn_reflns_limit_l_min -17
_diffrn_reflns_number 20413
_diffrn_reflns_theta_full 25.00
_diffrn_reflns_theta_max 26.00
_diffrn_reflns_theta_min 1.96
_exptl_absorpt_coefficient_mu 0.227
_exptl_absorpt_correction_T_max 0.9635
_exptl_absorpt_correction_T_min 0.9167
_exptl_absorpt_correction_type gaussian
_exptl_absorpt_process_details
;

[c.f. r.h. blessing, acta cryst. (1995), a51, 33-38]
;
_exptl_crystal_colour colourless
_exptl_crystal_density_diffrn 1.875
_exptl_crystal_density_method 'not measured'
_exptl_crystal_description nugget
_exptl_crystal_F_000 1134
_exptl_crystal_recrystallization_method 'Re-crystallisation from solvent: Toluene'
_exptl_crystal_size_max 0.60
_exptl_crystal_size_mid 0.30
_exptl_crystal_size_min 0.25
_refine_diff_density_max 0.390
_refine_diff_density_min -0.493
_refine_diff_density_rms 0.054
_refine_ls_extinction_method none
_refine_ls_goodness_of_fit_ref 1.013
_refine_ls_hydrogen_treatment constr
_refine_ls_matrix_type full
_refine_ls_number_parameters 675
_refine_ls_number_reflns 7521
_refine_ls_number_restraints 46
_refine_ls_restrained_S_all 1.016
_refine_ls_R_factor_all 0.0582
_refine_ls_R_factor_gt 0.0398
_refine_ls_shift/su_max 0.013
_refine_ls_shift/su_mean 0.000
_refine_ls_structure_factor_coef Fsqd
_refine_ls_weighting_details 'calc w=1/[\s^2^(Fo^2^)+(0.0679P)^2^+0.0000P] where P=(Fo^2^+2Fc^2^)/3'
_refine_ls_weighting_scheme calc
_refine_ls_wR_factor_gt 0.1025
_refine_ls_wR_factor_ref 0.1104
_reflns_number_gt 5393
_reflns_number_total 7521
_reflns_threshold_expression >2\s(I)
_cod_data_source_file d2dt00003b2.cif
_cod_data_source_block den267
_cod_original_cell_volume 2052.3(4)
_cod_database_code 7709611

loop_
_symmetry_equiv_pos_as_xyz
'x, y, z'
'-x, -y, -z'

loop_
_atom_site_label
_atom_site_type_symbol
_atom_site_fract_x
_atom_site_fract_y
_atom_site_fract_z
_atom_site_U_iso_or_equiv
_atom_site_adp_type
_atom_site_occupancy
_atom_site_symmetry_multiplicity
_atom_site_calc_flag
_atom_site_refinement_flags
_atom_site_disorder_assembly
_atom_site_disorder_group
C1 C 0.40015(19) 0.79979(17) 0.06620(15) 0.0261(4) Uani 1 1 d . . .
C2 C 0.4369(2) 0.70433(18) 0.02245(16) 0.0310(5) Uani 1 1 d . . .
C3 C 0.4810(2) 0.6899(2) -0.07802(17) 0.0356(5) Uani 1 1 d . . .
C4 C 0.4892(2) 0.7718(2) -0.13909(16) 0.0368(5) Uani 1 1 d . . .
C5 C 0.4514(2) 0.8686(2) -0.09896(16) 0.0348(5) Uani 1 1 d . . .
C6 C 0.4087(2) 0.88117(18) 0.00179(16) 0.0298(5) Uani 1 1 d . . .
C7 C 0.2303(2) 0.88286(17) 0.20484(15) 0.0267(4) Uani 1 1 d . . .
C8 C 0.1245(2) 0.85202(19) 0.21053(16) 0.0322(5) Uani 1 1 d . . .
C9 C 0.0005(2) 0.9147(2) 0.24759(18) 0.0394(6) Uani 1 1 d . . .
C10 C -0.0206(2) 1.0121(2) 0.27862(18) 0.0432(6) Uani 1 1 d . . .
C11 C 0.0807(2) 1.04600(19) 0.27300(17) 0.0373(5) Uani 1 1 d . . .
C12 C 0.2047(2) 0.98149(19) 0.23624(16) 0.0303(5) Uani 1 1 d . . .
C13 C 0.6724(2) 0.66214(18) 0.11383(15) 0.0278(5) Uani 1 1 d . . .
C14 C 0.7255(2) 0.5645(2) 0.07265(18) 0.0393(6) Uani 1 1 d . . .
C15 C 0.7947(3) 0.5485(2) -0.0268(2) 0.0529(8) Uani 1 1 d . . .
C16 C 0.8101(3) 0.6309(3) -0.08487(18) 0.0542(8) Uani 1 1 d . . .
C17 C 0.7586(3) 0.7281(2) -0.04673(18) 0.0458(7) Uani 1 1 d . . .
C18 C 0.6912(2) 0.7433(2) 0.05170(16) 0.0357(5) Uani 1 1 d U . .
C19 C 0.6810(2) 0.64713(17) 0.27752(15) 0.0258(4) Uani 1 1 d . . .
C20 C 0.6421(2) 0.59852(17) 0.36581(16) 0.0274(5) Uani 1 1 d . . .
C21 C 0.7092(2) 0.57413(18) 0.43274(16) 0.0299(5) Uani 1 1 d . . .
C22 C 0.8246(2) 0.5932(2) 0.41093(17) 0.0347(5) Uani 1 1 d . . .
C23 C 0.8696(2) 0.6380(2) 0.32308(18) 0.0359(5) Uani 1 1 d . . .
C24 C 0.7985(2) 0.66558(18) 0.25837(16) 0.0307(5) Uani 1 1 d . . .
C25 C 0.2989(2) 0.74992(17) 0.47011(14) 0.0251(4) Uani 1 1 d . . .
C26 C 0.3511(2) 0.72690(18) 0.54729(16) 0.0292(5) Uani 1 1 d . . .
C27 C 0.2947(2) 0.68453(19) 0.63338(16) 0.0354(5) Uani 1 1 d . . .
C28 C 0.1834(2) 0.66249(19) 0.64482(16) 0.0354(5) Uani 1 1 d . . .
C29 C 0.1293(2) 0.68325(19) 0.56980(17) 0.0334(5) Uani 1 1 d . . .
C30 C 0.1855(2) 0.72720(18) 0.48477(16) 0.0286(5) Uani 1 1 d . . .
C31 C 0.3558(2) 0.89728(17) 0.40301(14) 0.0257(4) Uani 1 1 d . . .
C32 C 0.4654(2) 0.92893(18) 0.37394(15) 0.0275(5) Uani 1 1 d . . .
C33 C 0.4618(2) 1.02618(19) 0.39192(16) 0.0315(5) Uani 1 1 d . . .
C34 C 0.3479(2) 1.09704(18) 0.44027(17) 0.0341(5) Uani 1 1 d . . .
C35 C 0.2378(2) 1.06815(19) 0.47134(17) 0.0339(5) Uani 1 1 d . . .
C36 C 0.2430(2) 0.97094(18) 0.45160(16) 0.0292(5) Uani 1 1 d . . .
C37 C 0.3092(2) 0.55989(18) 0.29191(15) 0.0287(5) Uani 1 1 d . . .
C38 C 0.2446(3) 0.4837(2) 0.30142(19) 0.0454(7) Uani 1 1 d . . .
H38A H 0.1668 0.5007 0.3582 0.068 Uiso 1 1 calc R . .
H38B H 0.3021 0.4161 0.3106 0.068 Uiso 1 1 calc R . .
H38C H 0.2210 0.4825 0.2419 0.068 Uiso 1 1 calc R . .
N1 N 0.35792(16) 0.81335(14) 0.16966(12) 0.0255(4) Uani 1 1 d . . .
N2 N 0.60337(17) 0.67844(14) 0.21531(12) 0.0262(4) Uani 1 1 d . . .
N3 N 0.35844(17) 0.79703(14) 0.38303(12) 0.0253(4) Uani 1 1 d . . .
N4 N 0.35758(17) 0.62149(15) 0.28477(12) 0.0286(4) Uani 1 1 d . . .
F2 F 0.43193(15) 0.62157(11) 0.07900(10) 0.0412(3) Uani 1 1 d . . .
F3 F 0.51748(18) 0.59543(12) -0.11633(11) 0.0536(4) Uani 1 1 d . . .
F4 F 0.53333(17) 0.75827(13) -0.23717(10) 0.0533(4) Uani 1 1 d . . .
F5 F 0.45676(16) 0.94916(12) -0.15760(10) 0.0474(4) Uani 1 1 d . . .
F6 F 0.37510(14) 0.97574(10) 0.03731(10) 0.0393(3) Uani 1 1 d . . .
F8 F 0.14494(14) 0.75717(11) 0.17921(11) 0.0424(3) Uani 1 1 d . . .
F9 F -0.09899(14) 0.88159(14) 0.25492(13) 0.0585(5) Uani 1 1 d . . .
F10 F -0.14164(15) 1.07411(14) 0.31481(13) 0.0611(5) Uani 1 1 d . . .
F11 F 0.06024(16) 1.14068(12) 0.30333(12) 0.0530(4) Uani 1 1 d . . .
F12 F 0.30124(13) 1.01813(11) 0.23119(10) 0.0364(3) Uani 1 1 d . . .
F14 F 0.70927(18) 0.48451(12) 0.12935(13) 0.0570(4) Uani 1 1 d . . .
F15 F 0.8425(2) 0.45419(18) -0.06468(16) 0.0884(7) Uani 1 1 d . . .
F16 F 0.8752(2) 0.6158(2) -0.18111(12) 0.0862(7) Uani 1 1 d . . .
F17 F 0.7740(2) 0.80783(17) -0.10455(12) 0.0719(6) Uani 1 1 d . . .
F18 F 0.64454(15) 0.83840(12) 0.08772(11) 0.0468(4) Uani 1 1 d U . .
F20 F 0.53207(12) 0.57416(11) 0.38855(9) 0.0336(3) Uani 1 1 d . . .
F21 F 0.66334(14) 0.53004(12) 0.51805(10) 0.0408(3) Uani 1 1 d . . .
F22 F 0.89293(15) 0.56878(13) 0.47451(11) 0.0498(4) Uani 1 1 d . . .
F23 F 0.98173(14) 0.65688(14) 0.30179(12) 0.0547(4) Uani 1 1 d . . .
F24 F 0.84446(14) 0.71397(13) 0.17656(10) 0.0441(4) Uani 1 1 d . . .
F26 F 0.46112(13) 0.74604(11) 0.53777(10) 0.0375(3) Uani 1 1 d . . .
F27 F 0.34947(16) 0.66324(14) 0.70565(10) 0.0529(4) Uani 1 1 d . . .
F28 F 0.12729(16) 0.62134(13) 0.72856(11) 0.0533(4) Uani 1 1 d . . .
F29 F 0.01980(14) 0.66228(12) 0.58117(11) 0.0477(4) Uani 1 1 d . . .
F30 F 0.12812(12) 0.74906(11) 0.41432(10) 0.0371(3) Uani 1 1 d . . .
F32 F 0.57956(12) 0.86242(11) 0.32733(10) 0.0391(3) Uani 1 1 d . . .
F33 F 0.57099(13) 1.05198(11) 0.36281(11) 0.0429(4) Uani 1 1 d . . .
F34 F 0.34207(15) 1.19244(12) 0.45817(12) 0.0511(4) Uani 1 1 d . . .
F35 F 0.12563(14) 1.13616(12) 0.51836(12) 0.0509(4) Uani 1 1 d . . .
F36 F 0.13128(12) 0.94841(11) 0.47934(10) 0.0387(3) Uani 1 1 d . . .
Al1 Al 0.42729(6) 0.73530(5) 0.26097(4) 0.02348(14) Uani 1 1 d . . .
C40 C 1.0201(17) -0.0850(9) -0.0227(14) 0.125(2) Uani 0.50 1 d PGDU A -1
C39 C 0.9010(17) -0.0374(10) 0.0439(14) 0.125(2) Uani 0.50 1 d PGDU A -1
H39 H 0.8404 -0.0737 0.0690 0.150 Uiso 0.50 1 calc PR A -1
C41 C 0.8706(17) 0.0634(10) 0.0736(14) 0.125(2) Uani 0.50 1 d PGU A -1
H41 H 0.7893 0.0959 0.1191 0.150 Uiso 0.50 1 calc PR A -1
C43 C 0.9594(18) 0.1165(9) 0.0368(14) 0.125(2) Uani 0.50 1 d PGU A -1
H43 H 0.9386 0.1854 0.0571 0.150 Uiso 0.50 1 calc PR A -1
C44 C 1.0784(17) 0.0689(10) -0.0297(14) 0.125(2) Uani 0.50 1 d PGU A -1
H44 H 1.1391 0.1053 -0.0548 0.150 Uiso 0.50 1 calc PR A -1
C45 C 1.1088(17) -0.0318(10) -0.0594(14) 0.125(2) Uani 0.50 1 d PGDU A -1
H45 H 1.1902 -0.0644 -0.1049 0.150 Uiso 0.50 1 calc PR A -1
C46 C 1.0473(11) -0.1952(8) -0.0539(8) 0.125(2) Uani 0.50 1 d PDU A -1
H46A H 1.0192 -0.2352 0.0040 0.187 Uiso 0.50 1 calc PR A -1
H46B H 1.1397 -0.2258 -0.0858 0.187 Uiso 0.50 1 calc PR A -1
H46C H 1.0006 -0.1954 -0.1001 0.187 Uiso 0.50 1 calc PR A -1

loop_
_atom_site_aniso_label
_atom_site_aniso_U_11
_atom_site_aniso_U_22
_atom_site_aniso_U_33
_atom_site_aniso_U_23
_atom_site_aniso_U_13
_atom_site_aniso_U_12
C1 0.0228(10) 0.0283(13) 0.0259(10) 0.0032(9) -0.0077(8) -0.0066(9)
C2 0.0330(12) 0.0281(13) 0.0307(11) 0.0076(9) -0.0098(9) -0.0100(10)
C3 0.0398(13) 0.0331(14) 0.0320(12) -0.0034(10) -0.0088(10) -0.0099(11)
C4 0.0410(13) 0.0434(16) 0.0232(10) 0.0001(10) -0.0080(10) -0.0112(11)
C5 0.0400(13) 0.0339(15) 0.0300(11) 0.0119(10) -0.0126(10) -0.0122(11)
C6 0.0299(11) 0.0269(13) 0.0317(11) 0.0029(9) -0.0101(9) -0.0075(9)
C7 0.0246(10) 0.0260(13) 0.0261(10) 0.0056(8) -0.0076(8) -0.0051(9)
C8 0.0307(12) 0.0307(14) 0.0339(12) 0.0043(10) -0.0093(10) -0.0096(10)
C9 0.0260(12) 0.0468(17) 0.0436(13) 0.0065(12) -0.0104(10) -0.0106(11)
C10 0.0292(12) 0.0462(17) 0.0394(13) 0.0004(12) -0.0071(10) 0.0048(11)
C11 0.0407(13) 0.0283(14) 0.0345(12) -0.0002(10) -0.0109(10) -0.0001(11)
C12 0.0315(11) 0.0308(14) 0.0282(11) 0.0037(9) -0.0108(9) -0.0083(10)
C13 0.0224(10) 0.0333(13) 0.0264(10) 0.0010(9) -0.0054(8) -0.0092(9)
C14 0.0359(13) 0.0364(16) 0.0417(13) -0.0031(11) -0.0086(11) -0.0084(11)
C15 0.0452(16) 0.059(2) 0.0489(16) -0.0278(15) -0.0060(13) -0.0091(14)
C16 0.0437(15) 0.097(3) 0.0279(12) -0.0089(14) 0.0012(11) -0.0389(17)
C17 0.0452(15) 0.071(2) 0.0296(12) 0.0125(12) -0.0091(11) -0.0353(15)
C18 0.0331(12) 0.0480(17) 0.0301(11) 0.0075(10) -0.0104(10) -0.0193(11)
C19 0.0232(10) 0.0222(12) 0.0281(10) 0.0025(9) -0.0072(8) -0.0028(9)
C20 0.0209(10) 0.0246(12) 0.0339(11) 0.0032(9) -0.0068(9) -0.0059(9)
C21 0.0303(11) 0.0271(13) 0.0300(11) 0.0102(9) -0.0099(9) -0.0076(10)
C22 0.0337(12) 0.0343(15) 0.0393(12) 0.0091(10) -0.0202(10) -0.0081(10)
C23 0.0248(11) 0.0381(15) 0.0467(13) 0.0085(11) -0.0131(10) -0.0125(10)
C24 0.0273(11) 0.0303(14) 0.0326(11) 0.0080(9) -0.0077(9) -0.0101(10)
C25 0.0252(10) 0.0227(12) 0.0243(10) 0.0015(8) -0.0039(8) -0.0072(9)
C26 0.0274(11) 0.0292(13) 0.0315(11) 0.0011(9) -0.0077(9) -0.0108(9)
C27 0.0438(14) 0.0333(15) 0.0278(11) 0.0046(10) -0.0116(10) -0.0109(11)
C28 0.0387(13) 0.0296(14) 0.0287(11) 0.0052(10) 0.0026(10) -0.0124(11)
C29 0.0250(11) 0.0303(14) 0.0403(12) -0.0005(10) -0.0001(9) -0.0119(10)
C30 0.0251(11) 0.0266(13) 0.0319(11) -0.0013(9) -0.0079(9) -0.0054(9)
C31 0.0270(11) 0.0259(13) 0.0241(10) 0.0048(8) -0.0083(8) -0.0087(9)
C32 0.0238(10) 0.0271(13) 0.0277(10) 0.0010(9) -0.0053(8) -0.0055(9)
C33 0.0309(11) 0.0340(14) 0.0345(11) 0.0035(10) -0.0112(9) -0.0161(10)
C34 0.0409(13) 0.0242(13) 0.0385(12) -0.0017(10) -0.0127(10) -0.0106(10)
C35 0.0301(12) 0.0287(14) 0.0347(12) -0.0029(10) -0.0055(10) -0.0018(10)
C36 0.0240(10) 0.0316(14) 0.0307(11) 0.0024(9) -0.0063(9) -0.0093(9)
C37 0.0310(11) 0.0298(13) 0.0241(10) 0.0000(9) -0.0070(9) -0.0093(10)
C38 0.0563(16) 0.0506(18) 0.0402(13) -0.0004(12) -0.0120(12) -0.0333(14)
N1 0.0240(9) 0.0232(11) 0.0247(8) 0.0040(7) -0.0058(7) -0.0040(7)
N2 0.0256(9) 0.0263(11) 0.0241(8) 0.0050(7) -0.0067(7) -0.0068(8)
N3 0.0265(9) 0.0230(10) 0.0258(8) 0.0039(7) -0.0066(7) -0.0094(8)
N4 0.0289(9) 0.0286(11) 0.0270(9) 0.0040(8) -0.0087(8) -0.0080(8)
F2 0.0589(9) 0.0264(8) 0.0336(7) 0.0056(6) -0.0091(6) -0.0136(7)
F3 0.0805(12) 0.0349(9) 0.0386(8) -0.0067(7) -0.0086(8) -0.0166(8)
F4 0.0739(11) 0.0552(11) 0.0248(7) 0.0010(7) -0.0084(7) -0.0190(9)
F5 0.0660(10) 0.0401(10) 0.0316(7) 0.0147(6) -0.0111(7) -0.0182(8)
F6 0.0541(9) 0.0251(8) 0.0347(7) 0.0054(6) -0.0095(6) -0.0124(7)
F8 0.0387(8) 0.0355(9) 0.0551(9) 0.0003(7) -0.0117(7) -0.0167(7)
F9 0.0281(8) 0.0690(12) 0.0781(11) 0.0067(9) -0.0140(8) -0.0187(8)
F10 0.0292(8) 0.0618(12) 0.0659(10) -0.0054(9) -0.0043(7) 0.0122(7)
F11 0.0582(10) 0.0303(9) 0.0563(9) -0.0117(7) -0.0125(8) 0.0033(7)
F12 0.0429(8) 0.0314(8) 0.0390(7) 0.0035(6) -0.0164(6) -0.0140(6)
F14 0.0731(12) 0.0290(9) 0.0643(10) -0.0002(8) -0.0190(9) -0.0116(8)
F15 0.0862(15) 0.0793(15) 0.0809(14) -0.0506(12) 0.0011(11) -0.0134(12)
F16 0.0757(13) 0.155(2) 0.0337(8) -0.0274(11) 0.0136(8) -0.0665(14)
F17 0.0861(14) 0.1015(17) 0.0424(9) 0.0330(9) -0.0152(9) -0.0612(13)
F18 0.0579(9) 0.0314(9) 0.0512(9) 0.0139(7) -0.0166(7) -0.0177(7)
F20 0.0260(6) 0.0392(8) 0.0362(7) 0.0117(6) -0.0091(5) -0.0145(6)
F21 0.0419(8) 0.0466(10) 0.0341(7) 0.0168(6) -0.0141(6) -0.0157(7)
F22 0.0442(9) 0.0635(12) 0.0530(9) 0.0210(8) -0.0316(7) -0.0208(8)
F23 0.0359(8) 0.0742(13) 0.0682(10) 0.0285(9) -0.0261(8) -0.0331(8)
F24 0.0416(8) 0.0589(11) 0.0410(8) 0.0224(7) -0.0156(6) -0.0309(8)
F26 0.0342(7) 0.0447(9) 0.0402(7) 0.0051(6) -0.0156(6) -0.0179(6)
F27 0.0661(11) 0.0647(12) 0.0353(8) 0.0166(7) -0.0245(7) -0.0257(9)
F28 0.0581(10) 0.0529(11) 0.0402(8) 0.0167(7) 0.0009(7) -0.0256(8)
F29 0.0320(7) 0.0502(10) 0.0598(9) 0.0027(7) -0.0015(7) -0.0239(7)
F30 0.0274(7) 0.0444(9) 0.0409(7) 0.0019(6) -0.0135(6) -0.0106(6)
F32 0.0254(7) 0.0321(8) 0.0522(8) -0.0067(6) -0.0006(6) -0.0081(6)
F33 0.0355(7) 0.0400(9) 0.0575(9) -0.0022(7) -0.0098(7) -0.0207(7)
F34 0.0507(9) 0.0317(9) 0.0702(10) -0.0126(7) -0.0122(8) -0.0147(7)
F35 0.0360(8) 0.0345(9) 0.0657(10) -0.0121(7) -0.0017(7) 0.0008(7)
F36 0.0225(6) 0.0365(9) 0.0512(8) 0.0003(6) -0.0039(6) -0.0088(6)
Al1 0.0230(3) 0.0217(4) 0.0242(3) 0.0040(2) -0.0065(2) -0.0067(3)
C40 0.121(4) 0.161(6) 0.126(4) 0.044(4) -0.083(3) -0.056(4)
C39 0.121(4) 0.161(6) 0.126(4) 0.044(4) -0.083(3) -0.056(4)
C41 0.121(4) 0.161(6) 0.126(4) 0.044(4) -0.083(3) -0.056(4)
C43 0.121(4) 0.161(6) 0.126(4) 0.044(4) -0.083(3) -0.056(4)
C44 0.121(4) 0.161(6) 0.126(4) 0.044(4) -0.083(3) -0.056(4)
C45 0.121(4) 0.161(6) 0.126(4) 0.044(4) -0.083(3) -0.056(4)
C46 0.121(4) 0.161(6) 0.126(4) 0.044(4) -0.083(3) -0.056(4)

loop_
_atom_type_symbol
_atom_type_description
_atom_type_scat_dispersion_real
_atom_type_scat_dispersion_imag
_atom_type_scat_source
C C 0.0033 0.0016 'International Tables Vol C Tables 4.2.6.8 and 6.1.1.4'
H H 0.0000 0.0000 'International Tables Vol C Tables 4.2.6.8 and 6.1.1.4'
N N 0.0061 0.0033 'International Tables Vol C Tables 4.2.6.8 and 6.1.1.4'
F F 0.0171 0.0103 'International Tables Vol C Tables 4.2.6.8 and 6.1.1.4'
Al Al 0.0645 0.0514 'International Tables Vol C Tables 4.2.6.8 and 6.1.1.4'

loop_
_geom_angle_atom_site_label_1
_geom_angle_atom_site_label_2
_geom_angle_atom_site_label_3
_geom_angle
_geom_angle_site_symmetry_1
_geom_angle_site_symmetry_3
_geom_angle_publ_flag
C2 C1 C6 115.59(19) . . ?
C2 C1 N1 122.1(2) . . ?
C6 C1 N1 122.29(19) . . ?
F2 C2 C3 117.8(2) . . ?
F2 C2 C1 119.59(19) . . ?
C3 C2 C1 122.6(2) . . ?
F3 C3 C4 119.8(2) . . ?
F3 C3 C2 120.0(2) . . ?
C4 C3 C2 120.1(2) . . ?
F4 C4 C3 120.5(2) . . ?
F4 C4 C5 120.1(2) . . ?
C3 C4 C5 119.4(2) . . ?
F5 C5 C4 119.9(2) . . ?
F5 C5 C6 120.5(2) . . ?
C4 C5 C6 119.5(2) . . ?
F6 C6 C5 117.5(2) . . ?
F6 C6 C1 119.74(18) . . ?
C5 C6 C1 122.8(2) . . ?
C12 C7 C8 116.7(2) . . ?
C12 C7 N1 122.82(19) . . ?
C8 C7 N1 120.49(19) . . ?
F8 C8 C9 118.9(2) . . ?
F8 C8 C7 118.7(2) . . ?
C9 C8 C7 122.4(2) . . ?
F9 C9 C8 120.9(2) . . ?
F9 C9 C10 120.1(2) . . ?
C8 C9 C10 119.0(2) . . ?
F10 C10 C11 120.0(2) . . ?
F10 C10 C9 119.5(2) . . ?
C11 C10 C9 120.5(2) . . ?
F11 C11 C10 120.6(2) . . ?
F11 C11 C12 119.8(2) . . ?
C10 C11 C12 119.6(2) . . ?
F12 C12 C11 117.7(2) . . ?
F12 C12 C7 120.5(2) . . ?
C11 C12 C7 121.8(2) . . ?
C14 C13 C18 117.2(2) . . ?
C14 C13 N2 121.3(2) . . ?
C18 C13 N2 121.6(2) . . ?
F14 C14 C13 119.2(2) . . ?
F14 C14 C15 119.6(2) . . ?
C13 C14 C15 121.2(3) . . ?
F15 C15 C16 120.7(3) . . ?
F15 C15 C14 119.9(3) . . ?
C16 C15 C14 119.4(3) . . ?
F16 C16 C17 119.6(3) . . ?
F16 C16 C15 119.5(3) . . ?
C17 C16 C15 120.9(2) . . ?
F17 C17 C16 120.2(2) . . ?
F17 C17 C18 120.4(3) . . ?
C16 C17 C18 119.5(3) . . ?
F18 C18 C17 118.4(2) . . ?
F18 C18 C13 119.7(2) . . ?
C17 C18 C13 121.9(2) . . ?
C20 C19 C24 115.10(18) . . ?
C20 C19 N2 121.33(18) . . ?
C24 C19 N2 123.52(19) . . ?
F20 C20 C21 117.38(19) . . ?
F20 C20 C19 119.10(18) . . ?
C21 C20 C19 123.52(19) . . ?
F21 C21 C22 120.38(19) . . ?
F21 C21 C20 120.11(19) . . ?
C22 C21 C20 119.5(2) . . ?
F22 C22 C21 120.7(2) . . ?
F22 C22 C23 120.1(2) . . ?
C21 C22 C23 119.25(19) . . ?
F23 C23 C22 119.4(2) . . ?
F23 C23 C24 120.2(2) . . ?
C22 C23 C24 120.5(2) . . ?
F24 C24 C23 117.44(19) . . ?
F24 C24 C19 120.46(19) . . ?
C23 C24 C19 122.1(2) . . ?
C30 C25 C26 115.92(19) . . ?
C30 C25 N3 123.32(18) . . ?
C26 C25 N3 120.74(18) . . ?
F26 C26 C27 118.38(19) . . ?
F26 C26 C25 119.07(19) . . ?
C27 C26 C25 122.6(2) . . ?
F27 C27 C28 119.9(2) . . ?
F27 C27 C26 120.2(2) . . ?
C28 C27 C26 119.8(2) . . ?
F28 C28 C27 120.4(2) . . ?
F28 C28 C29 120.2(2) . . ?
C27 C28 C29 119.4(2) . . ?
F29 C29 C30 120.4(2) . . ?
F29 C29 C28 119.5(2) . . ?
C30 C29 C28 120.1(2) . . ?
F30 C30 C29 118.50(19) . . ?
F30 C30 C25 119.3(2) . . ?
C29 C30 C25 122.2(2) . . ?
C36 C31 C32 115.2(2) . . ?
C36 C31 N3 121.87(18) . . ?
C32 C31 N3 122.87(19) . . ?
F32 C32 C33 117.88(19) . . ?
F32 C32 C31 119.55(19) . . ?
C33 C32 C31 122.6(2) . . ?
F33 C33 C34 119.7(2) . . ?
F33 C33 C32 119.8(2) . . ?
C34 C33 C32 120.4(2) . . ?
F34 C34 C33 121.4(2) . . ?
F34 C34 C35 119.9(2) . . ?
C33 C34 C35 118.7(2) . . ?
F35 C35 C36 120.2(2) . . ?
F35 C35 C34 119.7(2) . . ?
C36 C35 C34 120.1(2) . . ?
F36 C36 C35 117.6(2) . . ?
F36 C36 C31 119.41(19) . . ?
C35 C36 C31 123.0(2) . . ?
N4 C37 C38 178.6(3) . . ?
C37 C38 H38A 109.5 . . ?
C37 C38 H38B 109.5 . . ?
H38A C38 H38B 109.5 . . ?
C37 C38 H38C 109.5 . . ?
H38A C38 H38C 109.5 . . ?
H38B C38 H38C 109.5 . . ?
C1 N1 C7 112.35(16) . . ?
C1 N1 Al1 128.64(15) . . ?
C7 N1 Al1 117.42(13) . . ?
C19 N2 C13 114.14(17) . . ?
C19 N2 Al1 123.19(14) . . ?
C13 N2 Al1 122.67(14) . . ?
C31 N3 C25 111.53(16) . . ?
C31 N3 Al1 124.79(14) . . ?
C25 N3 Al1 123.68(14) . . ?
C37 N4 Al1 172.46(19) . . ?
N1 Al1 N3 112.45(9) . . ?
N1 Al1 N2 113.63(8) . . ?
N3 Al1 N2 117.23(8) . . ?
N1 Al1 N4 104.48(8) . . ?
N3 Al1 N4 100.90(8) . . ?
N2 Al1 N4 106.20(9) . . ?
C39 C40 C45 120.0 . . ?
C39 C40 C46 117.7(8) . . ?
C45 C40 C46 122.3(8) . . ?
C41 C39 C40 120.0 . . ?
C41 C39 H39 120.0 . . ?
C40 C39 H39 120.0 . . ?
C39 C41 C43 120.0 . . ?
C39 C41 H41 120.0 . . ?
C43 C41 H41 120.0 . . ?
C44 C43 C41 120.0 . . ?
C44 C43 H43 120.0 . . ?
C41 C43 H43 120.0 . . ?
C43 C44 C45 120.0 . . ?
C43 C44 H44 120.0 . . ?
C45 C44 H44 120.0 . . ?
C44 C45 C40 120.0 . . ?
C44 C45 H45 120.0 . . ?
C40 C45 H45 120.0 . . ?

loop_
_geom_bond_atom_site_label_1
_geom_bond_atom_site_label_2
_geom_bond_distance
_geom_bond_site_symmetry_2
_geom_bond_publ_flag
C1 C2 1.388(3) . ?
C1 C6 1.395(3) . ?
C1 N1 1.419(3) . ?
C2 F2 1.344(3) . ?
C2 C3 1.380(3) . ?
C3 F3 1.344(3) . ?
C3 C4 1.374(4) . ?
C4 F4 1.346(3) . ?
C4 C5 1.381(4) . ?
C5 F5 1.336(3) . ?
C5 C6 1.381(3) . ?
C6 F6 1.334(3) . ?
C7 C12 1.381(3) . ?
C7 C8 1.394(3) . ?
C7 N1 1.432(3) . ?
C8 F8 1.344(3) . ?
C8 C9 1.372(3) . ?
C9 F9 1.338(3) . ?
C9 C10 1.374(4) . ?
C10 F10 1.343(3) . ?
C10 C11 1.371(4) . ?
C11 F11 1.337(3) . ?
C11 C12 1.380(3) . ?
C12 F12 1.344(3) . ?
C13 C14 1.385(3) . ?
C13 C18 1.395(3) . ?
C13 N2 1.420(3) . ?
C14 F14 1.336(3) . ?
C14 C15 1.396(4) . ?
C15 F15 1.329(3) . ?
C15 C16 1.370(5) . ?
C16 F16 1.346(3) . ?
C16 C17 1.364(4) . ?
C17 F17 1.339(3) . ?
C17 C18 1.378(3) . ?
C18 F18 1.329(3) . ?
C19 C20 1.391(3) . ?
C19 C24 1.397(3) . ?
C19 N2 1.408(3) . ?
C20 F20 1.350(2) . ?
C20 C21 1.374(3) . ?
C21 F21 1.345(3) . ?
C21 C22 1.373(3) . ?
C22 F22 1.343(3) . ?
C22 C23 1.375(3) . ?
C23 F23 1.338(3) . ?
C23 C24 1.380(3) . ?
C24 F24 1.340(3) . ?
C25 C30 1.390(3) . ?
C25 C26 1.391(3) . ?
C25 N3 1.432(3) . ?
C26 F26 1.342(2) . ?
C26 C27 1.376(3) . ?
C27 F27 1.345(3) . ?
C27 C28 1.371(3) . ?
C28 F28 1.343(3) . ?
C28 C29 1.376(4) . ?
C29 F29 1.343(2) . ?
C29 C30 1.376(3) . ?
C30 F30 1.342(3) . ?
C31 C36 1.384(3) . ?
C31 C32 1.397(3) . ?
C31 N3 1.425(3) . ?
C32 F32 1.341(3) . ?
C32 C33 1.373(3) . ?
C33 F33 1.348(2) . ?
C33 C34 1.371(3) . ?
C34 F34 1.338(3) . ?
C34 C35 1.381(3) . ?
C35 F35 1.338(3) . ?
C35 C36 1.373(3) . ?
C36 F36 1.352(2) . ?
C37 N4 1.138(3) . ?
C37 C38 1.446(3) . ?
C38 H38A 0.9800 . ?
C38 H38B 0.9800 . ?
C38 H38C 0.9800 . ?
N1 Al1 1.8378(19) . ?
N2 Al1 1.8435(19) . ?
N3 Al1 1.8394(18) . ?
N4 Al1 1.940(2) . ?
C40 C39 1.3900 . ?
C40 C45 1.3900 . ?
C40 C46 1.528(8) . ?
C39 C41 1.3900 . ?
C39 H39 0.9500 . ?
C41 C43 1.3900 . ?
C41 H41 0.9500 . ?
C43 C44 1.3900 . ?
C43 H43 0.9500 . ?
C44 C45 1.3900 . ?
C44 H44 0.9500 . ?
C45 H45 0.9500 . ?
C46 H46A 0.9800 . ?
C46 H46B 0.9800 . ?
C46 H46C 0.9800 . ?

loop_
_geom_torsion_atom_site_label_1
_geom_torsion_atom_site_label_2
_geom_torsion_atom_site_label_3
_geom_torsion_atom_site_label_4
_geom_torsion
_geom_torsion_site_symmetry_1
_geom_torsion_site_symmetry_2
_geom_torsion_site_symmetry_3
_geom_torsion_site_symmetry_4
_geom_torsion_publ_flag
C6 C1 C2 F2 179.89(19) . . . . ?
N1 C1 C2 F2 0.5(3) . . . . ?
C6 C1 C2 C3 0.9(3) . . . . ?
N1 C1 C2 C3 -178.5(2) . . . . ?
F2 C2 C3 F3 -0.2(3) . . . . ?
C1 C2 C3 F3 178.8(2) . . . . ?
F2 C2 C3 C4 -179.3(2) . . . . ?
C1 C2 C3 C4 -0.3(4) . . . . ?
F3 C3 C4 F4 0.2(4) . . . . ?
C2 C3 C4 F4 179.3(2) . . . . ?
F3 C3 C4 C5 180.0(2) . . . . ?
C2 C3 C4 C5 -0.9(4) . . . . ?
F4 C4 C5 F5 1.0(4) . . . . ?
C3 C4 C5 F5 -178.8(2) . . . . ?
F4 C4 C5 C6 -178.7(2) . . . . ?
C3 C4 C5 C6 1.5(4) . . . . ?
F5 C5 C6 F6 -0.7(3) . . . . ?
C4 C5 C6 F6 179.0(2) . . . . ?
F5 C5 C6 C1 179.4(2) . . . . ?
C4 C5 C6 C1 -0.9(4) . . . . ?
C2 C1 C6 F6 179.86(19) . . . . ?
N1 C1 C6 F6 -0.8(3) . . . . ?
C2 C1 C6 C5 -0.3(3) . . . . ?
N1 C1 C6 C5 179.1(2) . . . . ?
C12 C7 C8 F8 178.90(19) . . . . ?
N1 C7 C8 F8 -2.3(3) . . . . ?
C12 C7 C8 C9 -1.6(3) . . . . ?
N1 C7 C8 C9 177.2(2) . . . . ?
F8 C8 C9 F9 1.6(4) . . . . ?
C7 C8 C9 F9 -177.9(2) . . . . ?
F8 C8 C9 C10 -179.3(2) . . . . ?
C7 C8 C9 C10 1.3(4) . . . . ?
F9 C9 C10 F10 -1.0(4) . . . . ?
C8 C9 C10 F10 179.8(2) . . . . ?
F9 C9 C10 C11 178.9(2) . . . . ?
C8 C9 C10 C11 -0.3(4) . . . . ?
F10 C10 C11 F11 0.0(4) . . . . ?
C9 C10 C11 F11 -179.9(2) . . . . ?
F10 C10 C11 C12 179.6(2) . . . . ?
C9 C10 C11 C12 -0.3(4) . . . . ?
F11 C11 C12 F12 -1.0(3) . . . . ?
C10 C11 C12 F12 179.4(2) . . . . ?
F11 C11 C12 C7 179.5(2) . . . . ?
C10 C11 C12 C7 -0.1(4) . . . . ?
C8 C7 C12 F12 -178.49(19) . . . . ?
N1 C7 C12 F12 2.7(3) . . . . ?
C8 C7 C12 C11 1.0(3) . . . . ?
N1 C7 C12 C11 -177.8(2) . . . . ?
C18 C13 C14 F14 -179.7(2) . . . . ?
N2 C13 C14 F14 1.2(3) . . . . ?
C18 C13 C14 C15 0.0(3) . . . . ?
N2 C13 C14 C15 -179.2(2) . . . . ?
F14 C14 C15 F15 0.8(4) . . . . ?
C13 C14 C15 F15 -178.8(2) . . . . ?
F14 C14 C15 C16 179.4(2) . . . . ?
C13 C14 C15 C16 -0.2(4) . . . . ?
F15 C15 C16 F16 -0.5(4) . . . . ?
C14 C15 C16 F16 -179.0(2) . . . . ?
F15 C15 C16 C17 178.5(3) . . . . ?
C14 C15 C16 C17 -0.1(4) . . . . ?
F16 C16 C17 F17 -0.7(4) . . . . ?
C15 C16 C17 F17 -179.6(2) . . . . ?
F16 C16 C17 C18 179.5(2) . . . . ?
C15 C16 C17 C18 0.6(4) . . . . ?
F17 C17 C18 F18 -1.3(3) . . . . ?
C16 C17 C18 F18 178.5(2) . . . . ?
F17 C17 C18 C13 179.4(2) . . . . ?
C16 C17 C18 C13 -0.8(4) . . . . ?
C14 C13 C18 F18 -178.7(2) . . . . ?
N2 C13 C18 F18 0.5(3) . . . . ?
C14 C13 C18 C17 0.5(3) . . . . ?
N2 C13 C18 C17 179.7(2) . . . . ?
C24 C19 C20 F20 -177.50(19) . . . . ?
N2 C19 C20 F20 5.0(3) . . . . ?
C24 C19 C20 C21 3.1(3) . . . . ?
N2 C19 C20 C21 -174.4(2) . . . . ?
F20 C20 C21 F21 -1.6(3) . . . . ?
C19 C20 C21 F21 177.9(2) . . . . ?
F20 C20 C21 C22 177.1(2) . . . . ?
C19 C20 C21 C22 -3.5(4) . . . . ?
F21 C21 C22 F22 -0.4(4) . . . . ?
C20 C21 C22 F22 -179.1(2) . . . . ?
F21 C21 C22 C23 179.8(2) . . . . ?
C20 C21 C22 C23 1.1(4) . . . . ?
F22 C22 C23 F23 0.0(4) . . . . ?
C21 C22 C23 F23 179.8(2) . . . . ?
F22 C22 C23 C24 -178.4(2) . . . . ?
C21 C22 C23 C24 1.4(4) . . . . ?
F23 C23 C24 F24 -2.0(4) . . . . ?
C22 C23 C24 F24 176.4(2) . . . . ?
F23 C23 C24 C19 179.9(2) . . . . ?
C22 C23 C24 C19 -1.7(4) . . . . ?
C20 C19 C24 F24 -178.5(2) . . . . ?
N2 C19 C24 F24 -1.1(3) . . . . ?
C20 C19 C24 C23 -0.4(3) . . . . ?
N2 C19 C24 C23 177.0(2) . . . . ?
C30 C25 C26 F26 179.43(19) . . . . ?
N3 C25 C26 F26 -2.4(3) . . . . ?
C30 C25 C26 C27 -0.2(3) . . . . ?
N3 C25 C26 C27 178.0(2) . . . . ?
F26 C26 C27 F27 0.0(4) . . . . ?
C25 C26 C27 F27 179.7(2) . . . . ?
F26 C26 C27 C28 -178.9(2) . . . . ?
C25 C26 C27 C28 0.7(4) . . . . ?
F27 C27 C28 F28 1.2(4) . . . . ?
C26 C27 C28 F28 -179.9(2) . . . . ?
F27 C27 C28 C29 -179.1(2) . . . . ?
C26 C27 C28 C29 -0.1(4) . . . . ?
F28 C28 C29 F29 0.2(4) . . . . ?
C27 C28 C29 F29 -179.6(2) . . . . ?
F28 C28 C29 C30 178.8(2) . . . . ?
C27 C28 C29 C30 -1.0(4) . . . . ?
F29 C29 C30 F30 0.5(3) . . . . ?
C28 C29 C30 F30 -178.1(2) . . . . ?
F29 C29 C30 C25 -179.9(2) . . . . ?
C28 C29 C30 C25 1.5(4) . . . . ?
C26 C25 C30 F30 178.7(2) . . . . ?
N3 C25 C30 F30 0.6(3) . . . . ?
C26 C25 C30 C29 -0.9(3) . . . . ?
N3 C25 C30 C29 -179.0(2) . . . . ?
C36 C31 C32 F32 179.23(19) . . . . ?
N3 C31 C32 F32 -1.8(3) . . . . ?
C36 C31 C32 C33 -0.2(3) . . . . ?
N3 C31 C32 C33 178.8(2) . . . . ?
F32 C32 C33 F33 0.0(3) . . . . ?
C31 C32 C33 F33 179.43(19) . . . . ?
F32 C32 C33 C34 -179.3(2) . . . . ?
C31 C32 C33 C34 0.1(3) . . . . ?
F33 C33 C34 F34 1.0(4) . . . . ?
C32 C33 C34 F34 -179.7(2) . . . . ?
F33 C33 C34 C35 -178.5(2) . . . . ?
C32 C33 C34 C35 0.7(4) . . . . ?
F34 C34 C35 F35 0.6(4) . . . . ?
C33 C34 C35 F35 -179.8(2) . . . . ?
F34 C34 C35 C36 178.8(2) . . . . ?
C33 C34 C35 C36 -1.6(4) . . . . ?
F35 C35 C36 F36 1.4(3) . . . . ?
C34 C35 C36 F36 -176.7(2) . . . . ?
F35 C35 C36 C31 179.8(2) . . . . ?
C34 C35 C36 C31 1.6(4) . . . . ?
C32 C31 C36 F36 177.61(18) . . . . ?
N3 C31 C36 F36 -1.4(3) . . . . ?
C32 C31 C36 C35 -0.7(3) . . . . ?
N3 C31 C36 C35 -179.7(2) . . . . ?
C2 C1 N1 C7 -120.9(2) . . . . ?
C6 C1 N1 C7 59.8(3) . . . . ?
C2 C1 N1 Al1 44.2(3) . . . . ?
C6 C1 N1 Al1 -135.11(19) . . . . ?
C12 C7 N1 C1 -105.9(2) . . . . ?
C8 C7 N1 C1 75.3(3) . . . . ?
C12 C7 N1 Al1 87.2(2) . . . . ?
C8 C7 N1 Al1 -91.5(2) . . . . ?
C20 C19 N2 C13 -140.2(2) . . . . ?
C24 C19 N2 C13 42.5(3) . . . . ?
C20 C19 N2 Al1 39.6(3) . . . . ?
C24 C19 N2 Al1 -137.68(19) . . . . ?
C14 C13 N2 C19 72.4(3) . . . . ?
C18 C13 N2 C19 -106.7(2) . . . . ?
C14 C13 N2 Al1 -107.4(2) . . . . ?
C18 C13 N2 Al1 73.5(2) . . . . ?
C36 C31 N3 C25 -52.8(3) . . . . ?
C32 C31 N3 C25 128.3(2) . . . . ?
C36 C31 N3 Al1 126.41(19) . . . . ?
C32 C31 N3 Al1 -52.5(3) . . . . ?
C30 C25 N3 C31 113.5(2) . . . . ?
C26 C25 N3 C31 -64.5(3) . . . . ?
C30 C25 N3 Al1 -65.7(3) . . . . ?
C26 C25 N3 Al1 116.3(2) . . . . ?
C1 N1 Al1 N3 168.82(16) . . . . ?
C7 N1 Al1 N3 -26.77(17) . . . . ?
C1 N1 Al1 N2 32.7(2) . . . . ?
C7 N1 Al1 N2 -162.92(14) . . . . ?
C1 N1 Al1 N4 -82.65(18) . . . . ?
C7 N1 Al1 N4 81.77(16) . . . . ?
C31 N3 Al1 N1 -55.10(18) . . . . ?
C25 N3 Al1 N1 124.03(16) . . . . ?
C31 N3 Al1 N2 79.36(18) . . . . ?
C25 N3 Al1 N2 -101.51(17) . . . . ?
C31 N3 Al1 N4 -165.90(16) . . . . ?
C25 N3 Al1 N4 13.23(18) . . . . ?
C19 N2 Al1 N1 157.32(16) . . . . ?
C13 N2 Al1 N1 -22.87(19) . . . . ?
C19 N2 Al1 N3 23.4(2) . . . . ?
C13 N2 Al1 N3 -156.82(16) . . . . ?
C19 N2 Al1 N4 -88.39(18) . . . . ?
C13 N2 Al1 N4 91.41(17) . . . . ?
C45 C40 C39 C41 0.0 . . . . ?
C46 C40 C39 C41 -179.0(10) . . . . ?
C40 C39 C41 C43 0.0 . . . . ?
C39 C41 C43 C44 0.0 . . . . ?
C41 C43 C44 C45 0.0 . . . . ?
C43 C44 C45 C40 0.0 . . . . ?
C39 C40 C45 C44 0.0 . . . . ?
C46 C40 C45 C44 179.0(10) . . . . ?
